data_2013645
loop_
_publ_author_name
'Yongkwan Dong'
'Hoseop Yun'
'Chan Sun Park'
'Won Koo Lee'
'Hyun-Joon Ha'

_publ_section_title Dicyano{[(1<i>S</i>)-(1-phenylethyl)aziridin-2-yl]methanolato-\k^2^<i>N</i>,<i>O</i>}boron
_journal_issue 12
_journal_name_full 'Acta Crystallographica Section C'
_journal_page_first o659
_journal_page_last o660
_journal_paper_doi 10.1107/S0108270103022698
_journal_volume 59
_journal_year 2003
_chemical_formula_iupac 'C13 H14 B N3 O'
_chemical_formula_moiety 'C13 H14 B N3 O'
_chemical_formula_sum 'C13 H14 B N3 O'
_chemical_formula_weight 239.08
_chemical_name_systematic
;
Dicyano{[(1S)-(1-phenylethyl)aziridin-2-yl]methanolato-\k^2^N,O}boron
;
_space_group_IT_number 1
_symmetry_cell_setting triclinic
_symmetry_space_group_name_Hall 'P 1'
_symmetry_space_group_name_H-M 'P 1'
_atom_sites_solution_hydrogens geom
_atom_sites_solution_primary direct
_atom_sites_solution_secondary difmap
_cell_angle_alpha 71.51(4)
_cell_angle_beta 84.68(5)
_cell_angle_gamma 70.16(3)
_cell_formula_units_Z 1
_cell_length_a 6.710(3)
_cell_length_b 6.767(4)
_cell_length_c 8.059(5)
_cell_measurement_reflns_used 20
_cell_measurement_temperature 293(2)
_cell_measurement_theta_max 14
_cell_measurement_theta_min 10
_cell_volume 326.4(3)
_computing_cell_refinement MXC3
_computing_data_collection 'MXC3 (MacScience, 1994)'
_computing_data_reduction MXC3
_computing_molecular_graphics 'ORTEP-3 for Windows (Farrugia, 1997)'
_computing_publication_material SHELXL97
_computing_structure_refinement 'SHELXL97 (Sheldrick, 1997)'
_computing_structure_solution 'SHELXS86 (Sheldrick, 1990)'
_diffrn_ambient_temperature 293(2)
_diffrn_measured_fraction_theta_full 0.991
_diffrn_measured_fraction_theta_max 0.991
_diffrn_measurement_device_type 'MacScience MXC3'
_diffrn_measurement_method \w-2\q
_diffrn_radiation_monochromator graphite
_diffrn_radiation_source 'fine-focus sealed tube'
_diffrn_radiation_type MoK\a
_diffrn_radiation_wavelength 0.71073
_diffrn_reflns_av_R_equivalents 0.0195
_diffrn_reflns_av_sigmaI/netI 0.0162
_diffrn_reflns_limit_h_max 8
_diffrn_reflns_limit_h_min -8
_diffrn_reflns_limit_k_max 8
_diffrn_reflns_limit_k_min -8
_diffrn_reflns_limit_l_max 10
_diffrn_reflns_limit_l_min 0
_diffrn_reflns_number 1595
_diffrn_reflns_theta_full 27.50
_diffrn_reflns_theta_max 27.50
_diffrn_reflns_theta_min 2.67
_diffrn_standards_decay_% 0
_diffrn_standards_interval_count 100
_diffrn_standards_number 2
_exptl_absorpt_coefficient_mu 0.078
_exptl_absorpt_correction_type none
_exptl_crystal_colour colourless
_exptl_crystal_density_diffrn 1.216
_exptl_crystal_density_method 'not measured'
_exptl_crystal_description rectangular
_exptl_crystal_F_000 126
_exptl_crystal_size_max 0.5
_exptl_crystal_size_mid 0.4
_exptl_crystal_size_min 0.3
_refine_diff_density_max 0.173
_refine_diff_density_min -0.145
_refine_ls_extinction_coef 0.09(2)
_refine_ls_extinction_expression Fc^*^=kFc[1+0.001xFc^2^\l^3^/sin(2\q)]^-1/4^
_refine_ls_extinction_method SHELXL97
_refine_ls_goodness_of_fit_ref 1.079
_refine_ls_hydrogen_treatment constr
_refine_ls_matrix_type full
_refine_ls_number_parameters 165
_refine_ls_number_reflns 1483
_refine_ls_number_restraints 3
_refine_ls_restrained_S_all 1.078
_refine_ls_R_factor_all 0.0339
_refine_ls_R_factor_gt 0.0326
_refine_ls_shift/su_max 0.000
_refine_ls_shift/su_mean 0.000
_refine_ls_structure_factor_coef Fsqd
_refine_ls_weighting_details 'w=1/[\s^2^(Fo^2^)+(0.0596P)^2^+0.0238P] where P=(Fo^2^+2Fc^2^)/3'
_refine_ls_weighting_scheme calc
_refine_ls_wR_factor_gt 0.0888
_refine_ls_wR_factor_ref 0.0902
_reflns_number_gt 1435
_reflns_number_total 1483
_reflns_threshold_expression I>2\s(I)
_cod_data_source_file jz1576.cif
_cod_data_source_block I
_cod_depositor_comments
;
The following automatic conversions were performed:
'_symmetry_cell_setting' value 'Triclinic' changed to 'triclinic'
according to '/home/saulius/struct/CIF-dictionaries/cif_core.dic'
dictionary named 'cif_core.dic' version 2.4.1 from 2010-06-29.

Automatic conversion script
Id: cif_fix_enum 1527 2010-12-29 10:47:43Z saulius 

The following automatic conversions were performed:

'_symmetry_cell_setting' value 'Triclinic' changed to 'triclinic'
according to /home/saulius/struct/CIF-dictionaries/cif_core.dic
dictionary named 'cif_core.dic' version 2.4.1 from 2010-06-29.

Automatic conversion script
Id: cif_fix_values 1715 2011-07-08 13:25:40Z adriana 
;
_cod_database_code 2013645
_cod_database_fobs_code 2013645

loop_
_symmetry_equiv_pos_as_xyz
'x, y, z'

loop_
_atom_site_label
_atom_site_fract_x
_atom_site_fract_y
_atom_site_fract_z
_atom_site_U_iso_or_equiv
_atom_site_adp_type
_atom_site_calc_flag
_atom_site_type_symbol
C(1) 0.3951(3) 0.1742(3) 0.9006(2) 0.0336(4) Uani d C
C(2) 0.3368(3) 0.4116(3) 0.8755(2) 0.0305(4) Uani d C
C(3) 0.2319(3) 0.4951(3) 1.0258(3) 0.0359(4) Uani d C
C(4) 0.1521(3) 0.3504(3) 0.6268(2) 0.0282(4) Uani d C
C(5) 0.1412(4) 0.1347(4) 0.6139(3) 0.0400(5) Uani d C
C(6) 0.3154(3) 0.4337(3) 0.5104(2) 0.0301(4) Uani d C
C(7) 0.5046(3) 0.2924(4) 0.4686(3) 0.0365(4) Uani d C
C(8) 0.6532(4) 0.3785(5) 0.3663(3) 0.0515(6) Uani d C
C(9) 0.6140(5) 0.6036(5) 0.3084(3) 0.0624(8) Uani d C
C(10) 0.4286(6) 0.7424(5) 0.3490(3) 0.0667(9) Uani d C
C(11) 0.2776(4) 0.6601(4) 0.4471(3) 0.0467(6) Uani d C
C(12) -0.1921(3) 0.5691(3) 0.8498(3) 0.0327(4) Uani d C
C(13) -0.0846(3) 0.1439(3) 1.0175(3) 0.0356(4) Uani d C
B -0.0025(3) 0.3523(3) 0.9532(3) 0.0285(4) Uani d B
N(1) 0.1875(2) 0.3229(2) 0.81644(19) 0.0243(3) Uani d N
N(2) -0.3255(3) 0.7216(3) 0.7767(3) 0.0484(5) Uani d N
N(3) -0.1448(3) -0.0010(3) 1.0667(3) 0.0525(5) Uani d N
O 0.0872(2) 0.3772(2) 1.09578(18) 0.0359(3) Uani d O
H(1A) 0.3944 0.0779 1.0189 0.040 Uiso calc H
H(1B) 0.5049 0.1113 0.8271 0.040 Uiso calc H
H(2) 0.4106 0.4982 0.7875 0.037 Uiso calc H
H(3A) 0.3362 0.4659 1.1138 0.043 Uiso calc H
H(3B) 0.1573 0.6526 0.9847 0.043 Uiso calc H
H(4) 0.0132 0.4626 0.5906 0.034 Uiso calc H
H(5A) 0.0234 0.1021 0.6798 0.060 Uiso calc H
H(5B) 0.2700 0.0177 0.6602 0.060 Uiso calc H
H(5C) 0.1232 0.1482 0.4935 0.060 Uiso calc H
H(7) 0.5320 0.1407 0.5089 0.044 Uiso calc H
H(8) 0.7786 0.2841 0.3372 0.062 Uiso calc H
H(9) 0.7140 0.6607 0.2417 0.075 Uiso calc H
H(10) 0.4034 0.8938 0.3104 0.080 Uiso calc H
H(11) 0.1502 0.7567 0.4709 0.056 Uiso calc H

loop_
_atom_site_aniso_label
_atom_site_aniso_U_11
_atom_site_aniso_U_22
_atom_site_aniso_U_33
_atom_site_aniso_U_12
_atom_site_aniso_U_13
_atom_site_aniso_U_23
_atom_site_aniso_type_symbol
C(1) 0.0231(8) 0.0399(10) 0.0281(9) -0.0014(7) -0.0036(7) -0.0059(8) C
C(2) 0.0257(8) 0.0423(10) 0.0258(8) -0.0163(8) -0.0005(7) -0.0077(7) C
C(3) 0.0380(10) 0.0446(10) 0.0313(9) -0.0185(8) 0.0020(7) -0.0149(8) C
C(4) 0.0251(8) 0.0322(8) 0.0245(8) -0.0053(7) -0.0019(6) -0.0086(7) C
C(5) 0.0408(10) 0.0459(11) 0.0429(11) -0.0203(9) 0.0024(8) -0.0204(9) C
C(6) 0.0373(9) 0.0312(8) 0.0202(8) -0.0111(7) -0.0004(7) -0.0055(7) C
C(7) 0.0345(10) 0.0436(10) 0.0261(9) -0.0092(8) 0.0013(7) -0.0074(8) C
C(8) 0.0374(11) 0.0894(19) 0.0291(10) -0.0248(12) 0.0053(9) -0.0169(11) C
C(9) 0.086(2) 0.097(2) 0.0272(11) -0.0652(19) 0.0153(12) -0.0160(13) C
C(10) 0.130(3) 0.0584(16) 0.0289(11) -0.0593(19) 0.0161(14) -0.0104(11) C
C(11) 0.0759(16) 0.0339(10) 0.0259(10) -0.0167(10) 0.0060(10) -0.0062(8) C
C(12) 0.0272(9) 0.0318(9) 0.0400(10) -0.0087(8) 0.0058(8) -0.0147(8) C
C(13) 0.0292(9) 0.0351(10) 0.0397(10) -0.0120(8) 0.0056(7) -0.0075(8) C
B 0.0232(9) 0.0293(9) 0.0310(10) -0.0073(7) 0.0055(8) -0.0094(8) B
N(1) 0.0206(6) 0.0251(6) 0.0251(7) -0.0063(5) 0.0000(5) -0.0063(5) N
N(2) 0.0383(10) 0.0378(9) 0.0615(12) 0.0002(8) -0.0029(9) -0.0177(9) N
N(3) 0.0464(11) 0.0452(11) 0.0633(13) -0.0230(9) 0.0067(10) -0.0061(9) N
O 0.0359(7) 0.0468(8) 0.0271(6) -0.0177(6) 0.0069(5) -0.0114(6) O

loop_
_atom_type_symbol
_atom_type_description
_atom_type_scat_dispersion_real
_atom_type_scat_dispersion_imag
_atom_type_scat_source
C C 0.0033 0.0016 'International Tables Vol C Tables 4.2.6.8 and 6.1.1.4'
H H 0.0000 0.0000 'International Tables Vol C Tables 4.2.6.8 and 6.1.1.4'
B B 0.0013 0.0007 'International Tables Vol C Tables 4.2.6.8 and 6.1.1.4'
N N 0.0061 0.0033 'International Tables Vol C Tables 4.2.6.8 and 6.1.1.4'
O O 0.0106 0.0060 'International Tables Vol C Tables 4.2.6.8 and 6.1.1.4'

loop_
_geom_angle_atom_site_label_1
_geom_angle_atom_site_label_2
_geom_angle_atom_site_label_3
_geom_angle
_geom_angle_publ_flag
C(2) C(1) N(1) 61.34(12) yes
C(2) C(1) H(1A) 117.6 ?
N(1) C(1) H(1A) 117.6 ?
C(2) C(1) H(1B) 117.6 ?
N(1) C(1) H(1B) 117.6 ?
H(1A) C(1) H(1B) 114.7 ?
C(1) C(2) N(1) 59.85(12) yes
C(1) C(2) C(3) 117.62(17) ?
N(1) C(2) C(3) 106.74(15) ?
C(1) C(2) H(2) 119.2 ?
N(1) C(2) H(2) 119.2 ?
C(3) C(2) H(2) 119.2 ?
O C(3) C(2) 105.28(16) ?
O C(3) H(3A) 110.7 ?
C(2) C(3) H(3A) 110.7 ?
O C(3) H(3B) 110.7 ?
C(2) C(3) H(3B) 110.7 ?
H(3A) C(3) H(3B) 108.8 ?
N(1) C(4) C(6) 111.54(14) ?
N(1) C(4) C(5) 108.54(16) ?
C(6) C(4) C(5) 114.35(16) ?
N(1) C(4) H(4) 107.4 ?
C(6) C(4) H(4) 107.4 ?
C(5) C(4) H(4) 107.4 ?
C(4) C(5) H(5A) 109.5 ?
C(4) C(5) H(5B) 109.5 ?
H(5A) C(5) H(5B) 109.5 ?
C(4) C(5) H(5C) 109.5 ?
H(5A) C(5) H(5C) 109.5 ?
H(5B) C(5) H(5C) 109.5 ?
C(11) C(6) C(7) 118.8(2) ?
C(11) C(6) C(4) 118.59(19) ?
C(7) C(6) C(4) 122.60(17) ?
C(6) C(7) C(8) 120.1(2) ?
C(6) C(7) H(7) 120.0 ?
C(8) C(7) H(7) 120.0 ?
C(9) C(8) C(7) 120.0(2) ?
C(9) C(8) H(8) 120.0 ?
C(7) C(8) H(8) 120.0 ?
C(10) C(9) C(8) 120.0(2) ?
C(10) C(9) H(9) 120.0 ?
C(8) C(9) H(9) 120.0 ?
C(9) C(10) C(11) 120.7(2) ?
C(9) C(10) H(10) 119.7 ?
C(11) C(10) H(10) 119.7 ?
C(10) C(11) C(6) 120.4(2) ?
C(10) C(11) H(11) 119.8 ?
C(6) C(11) H(11) 119.8 ?
N(2) C(12) B 179.8(2) yes
N(3) C(13) B 178.1(2) yes
O B C(13) 110.71(16) yes
O B N(1) 104.08(14) yes
C(13) B N(1) 112.53(15) yes
O B C(12) 114.09(16) yes
C(13) B C(12) 109.59(15) yes
N(1) B C(12) 105.71(15) yes
C(1) N(1) C(2) 58.81(13) yes
C(1) N(1) C(4) 118.49(14) yes
C(2) N(1) C(4) 123.43(14) yes
C(1) N(1) B 113.35(15) yes
C(2) N(1) B 102.86(14) yes
C(4) N(1) B 122.79(14) yes
B O C(3) 107.80(15) yes

loop_
_geom_bond_atom_site_label_1
_geom_bond_atom_site_label_2
_geom_bond_site_symmetry_2
_geom_bond_distance
_geom_bond_publ_flag
C(1) C(2) . 1.468(3) yes
C(1) N(1) . 1.484(2) yes
C(1) H(1A) . 0.9700 ?
C(1) H(1B) . 0.9700 ?
C(2) N(1) . 1.506(2) yes
C(2) C(3) . 1.513(3) yes
C(2) H(2) . 0.9800 ?
C(3) O . 1.427(3) yes
C(3) H(3A) . 0.9700 ?
C(3) H(3B) . 0.9700 ?
C(4) N(1) . 1.511(2) ?
C(4) C(6) . 1.514(3) ?
C(4) C(5) . 1.523(3) ?
C(4) H(4) . 0.9800 ?
C(5) H(5A) . 0.9600 ?
C(5) H(5B) . 0.9600 ?
C(5) H(5C) . 0.9600 ?
C(6) C(11) . 1.392(3) ?
C(6) C(7) . 1.393(3) ?
C(7) C(8) . 1.396(3) ?
C(7) H(7) . 0.9300 ?
C(8) C(9) . 1.381(5) ?
C(8) H(8) . 0.9300 ?
C(9) C(10) . 1.365(5) ?
C(9) H(9) . 0.9300 ?
C(10) C(11) . 1.384(4) ?
C(10) H(10) . 0.9300 ?
C(11) H(11) . 0.9300 ?
C(12) N(2) . 1.140(3) yes
C(12) B . 1.618(3) yes
C(13) N(3) . 1.128(3) yes
C(13) B . 1.604(3) yes
B O . 1.425(3) yes
B N(1) . 1.608(3) yes
C(1) N(3) 1_655 3.163(4) ?
C(5) N(1) . 2.463(3) ?

loop_
_geom_hbond_atom_site_label_D
_geom_hbond_atom_site_label_H
_geom_hbond_atom_site_label_A
_geom_hbond_site_symmetry_A
_geom_hbond_distance_DH
_geom_hbond_distance_HA
_geom_hbond_distance_DA
_geom_hbond_angle_DHA
_geom_hbond_publ_flag
C1 H1B N3 1_655 0.97 2.92 3.163(4) 95.4 .
C2 H2 N2 1_655 0.98 2.67 3.465(3) 138.3 y
C1 H1B N2 1_645 0.97 2.64 3.404(3) 135.8 y
C9 H9 N3 1_664 0.93 2.70 3.553(4) 152.3 y

loop_
_geom_torsion_atom_site_label_1
_geom_torsion_atom_site_label_2
_geom_torsion_atom_site_label_3
_geom_torsion_atom_site_label_4
_geom_torsion
_geom_torsion_publ_flag
N1 C1 C2 C3 94.14(17) ?
C1 C2 C3 O -40.6(2) yes
N1 C2 C3 O 23.63(19) yes
N1 C4 C6 C11 -86.3(2) ?
C5 C4 C6 C11 150.03(18) ?
N1 C4 C6 C7 91.6(2) ?
C5 C4 C6 C7 -32.0(2) ?
C11 C6 C7 C8 0.6(3) ?
C4 C6 C7 C8 -177.40(17) ?
C6 C7 C8 C9 0.9(3) ?
C7 C8 C9 C10 -0.9(4) ?
C8 C9 C10 C11 -0.5(4) ?
C9 C10 C11 C6 1.9(4) ?
C7 C6 C11 C10 -2.0(3) ?
C4 C6 C11 C10 176.1(2) ?
N3 C13 B O 44(7) ?
N3 C13 B N1 160(6) ?
N3 C13 B C12 -83(7) ?
N2 C12 B O 15E1(10) ?
N2 C12 B C13 -8E1(7) ?
N2 C12 B N1 4E1(7) ?
C2 C1 N1 C4 113.84(17) ?
C2 C1 N1 B -91.26(16) ?
C3 C2 N1 C1 -112.66(17) ?
C1 C2 N1 C4 -105.57(17) ?
C3 C2 N1 C4 141.77(16) ?
C1 C2 N1 B 109.70(15) ?
C3 C2 N1 B -2.95(17) ?
C6 C4 N1 C1 -57.9(2) ?
C5 C4 N1 C1 69.0(2) ?
C6 C4 N1 C2 11.8(2) ?
C5 C4 N1 C2 138.65(16) ?
C6 C4 N1 B 149.74(15) ?
C5 C4 N1 B -83.40(19) ?
O B N1 C1 42.79(19) yes
C13 B N1 C1 -77.12(19) ?
C12 B N1 C1 163.30(15) ?
O B N1 C2 -18.52(16) yes
C13 B N1 C2 -138.43(16) ?
C12 B N1 C2 101.99(16) ?
O B N1 C4 -163.54(14) yes
C13 B N1 C4 76.5(2) ?
C12 B N1 C4 -43.0(2) ?
C13 B O C3 155.89(15) ?
N1 B O C3 34.75(18) ?
C12 B O C3 -79.94(18) ?
C2 C3 O B -37.3(2) ?
C1 C2 N1 B 109.70(15) ?
C1 C2 N1 C3 112.66(17) ?
O B C3 N1 144.92(19) ?
O B C3 C2 143.0(2) ?
